data_7158183
loop_
_publ_author_name
'Abeysekera, Amila M.'
'Averkiev, Boris B.'
'Le Magueres, Pierre'
'Aaker\"oy, Christer B'

_publ_section_title
;
 Intermolecular binding preferences of haloethynyl halogen-bond donors as
 a function of molecular electrostatic potentials in a family of
 <i>N</i>-(pyridin-2-yl)amides.
;
_journal_issue 30
_journal_name_full 'Organic &amp; biomolecular chemistry'
_journal_page_first 6671
_journal_page_last 6681
_journal_paper_doi 10.1039/d1ob01133b
_journal_volume 19
_journal_year 2021
_chemical_formula_moiety 'C13 H8 Br N3 O'
_chemical_formula_sum 'C13 H8 Br N3 O'
_chemical_formula_weight 302.13
_space_group_crystal_system triclinic
_space_group_IT_number 2
_space_group_name_Hall '-P 1'
_space_group_name_H-M_alt 'P -1'
_atom_sites_solution_hydrogens geom
_atom_sites_solution_primary dual
_audit_creation_date 2021-04-26
_audit_creation_method
;
Olex2 1.3-ac4
(compiled 2020.11.27 svn.r5f609507 for Rigaku Oxford Diffraction, GUI svn.r6214)
;
_audit_update_record
;
2021-06-10 deposited with the CCDC.	2021-07-12 downloaded from the CCDC.
;
_cell_angle_alpha 112.512(2)
_cell_angle_beta 93.859(2)
_cell_angle_gamma 97.720(2)
_cell_formula_units_Z 2
_cell_length_a 6.75090(10)
_cell_length_b 9.2249(2)
_cell_length_c 10.2422(2)
_cell_measurement_reflns_used 7400
_cell_measurement_temperature 99.99(10)
_cell_measurement_theta_max 74.3840
_cell_measurement_theta_min 4.7130
_cell_volume 578.97(2)
_computing_cell_refinement 'CrysAlisPro 1.171.41.76a (Rigaku OD, 2020)'
_computing_data_collection 'CrysAlisPro 1.171.41.76a (Rigaku OD, 2020)'
_computing_data_reduction 'CrysAlisPro 1.171.41.76a (Rigaku OD, 2020)'
_computing_molecular_graphics 'Olex2 1.3-ac4 (Dolomanov et al., 2009)'
_computing_publication_material 'Olex2 1.3-ac4 (Dolomanov et al., 2009)'
_computing_structure_refinement 'SHELXL 2018/3 (Sheldrick, 2015)'
_computing_structure_solution 'SHELXT 2018/2 (Sheldrick, 2018)'
_diffrn_ambient_environment N~2~
_diffrn_ambient_temperature 99.99(10)
_diffrn_detector 'Hybrid Pixel Array Detector'
_diffrn_detector_area_resol_mean 10.0000
_diffrn_detector_type HyPix
_diffrn_measured_fraction_theta_full 0.999
_diffrn_measured_fraction_theta_max 0.951
_diffrn_measurement_details
;
List of Runs (angles in degrees, time in seconds):

  # Type    Start    End  Width  t~exp~   \w     \q     \k     \f   Frames
#--------------------------------------------------------------------------
  1  \w    -61.00  15.00   0.50    0.05    --  -45.89  57.00-120.00  152
  2  \w     33.00 118.00   0.50    0.05    --   45.89  46.00 -39.00  170
  3  \w     33.00  64.00   0.50    0.05    --   45.89  31.00  99.80   62
  4  \w    -28.00  30.00   0.50    0.05    --  -45.89  19.00  30.00  116
  5  \w    -28.00  30.00   0.50    0.05    --  -45.89  19.00   0.00  116
  6  \w    -28.00  30.00   0.50    0.05    --  -45.89  19.00 -90.00  116
  7  \w     33.00 121.00   0.50    0.05    --   45.89  19.00  90.00  176
  8  \w    -28.00  30.00   0.50    0.05    --  -45.89  19.00 150.00  116
  9  \w    -64.00 -33.00   0.50    0.05    --  -45.89 -31.00  49.50   62
 10  \w   -118.00 -33.00   0.50    0.05    --  -45.89 -46.00 171.00  170
 11  \w   -108.00 -19.00   0.50    0.20    --  -91.75  77.00   0.00  178
 12  \w    -54.00 -19.00   0.50    0.20    --  -91.75  46.00 -39.00   70
 13  \w    -64.00 -33.00   0.50    0.05    --  -45.89 -31.00-172.18   62
 14  \w     29.00  69.00   0.50    0.20    --  101.80 -61.00-180.00   80
 15  \w     29.00  69.00   0.50    0.20    --  101.80 -61.00  30.00   80
 16  \w     29.00  69.00   0.50    0.20    --  101.80 -61.00  60.00   80
 17  \w     29.00 104.00   0.50    0.20    --  101.80 -77.00 150.00  150
 18  \w     29.00  69.00   0.50    0.20    --  101.80 -61.00 -30.00   80
 19  \w     29.00 104.00   0.50    0.20    --  101.80 -94.00 -60.00  150
 20  \w     36.00 108.00   0.50    0.20    --  101.80-125.00-180.00  144
 21  \w     36.00 108.00   0.50    0.20    --  101.80-125.00 -90.00  144
 22  \w     29.00 104.00   0.50    0.20    --  101.80 -94.00-180.00  150
 23  \w     36.00 108.00   0.50    0.20    --  101.80-125.00 -60.00  144
 24  \w     29.00 104.00   0.50    0.20    --  101.80 -94.00   0.00  150
 25  \w     29.00 104.00   0.50    0.20    --  101.80 -94.00  60.00  150
 26  \w     36.00 108.00   0.50    0.20    --  101.80-125.00 150.00  144
 27  \w   -166.00 -79.00   0.50    0.20    --  -91.75 -29.00-133.85  174
 28  \w   -163.00-126.00   0.50    0.20    --  -91.75 -77.00-120.00   74
 29  \w   -163.00-126.00   0.50    0.20    --  -91.75 -77.00 -90.00   74
 30  \w   -163.00-126.00   0.50    0.20    --  -91.75 -77.00 -30.00   74
 31  \w   -163.00-127.00   0.50    0.20    --  -91.75 -61.00  30.00   72
 32  \w   -166.00 -88.00   0.50    0.20    --  -91.75 -30.00 150.00  156
 33  \w   -163.00-122.00   0.50    0.20    --  -91.75 -45.00   0.00   82
 34  \w   -163.00-122.00   0.50    0.20    --  -91.75 -45.00 -60.00   82
 35  \w   -163.00-122.00   0.50    0.20    --  -91.75 -45.00 -90.00   82
 36  \w   -163.00-121.00   0.50    0.20    --  -91.75 -94.00-180.00   84
;
_diffrn_measurement_device 'four-circle diffractometer'
_diffrn_measurement_device_type 'XtaLAB Synergy, Dualflex, HyPix'
_diffrn_measurement_method '\w scans'
_diffrn_orient_matrix_type 'CrysAlisPro convention (1999,Acta A55,543-557)'
_diffrn_orient_matrix_UB_11 -0.0694677000
_diffrn_orient_matrix_UB_12 -0.1431762000
_diffrn_orient_matrix_UB_13 0.0382985000
_diffrn_orient_matrix_UB_21 0.2082596000
_diffrn_orient_matrix_UB_22 0.0283165000
_diffrn_orient_matrix_UB_23 0.0855826000
_diffrn_orient_matrix_UB_31 -0.0757834000
_diffrn_orient_matrix_UB_32 0.1113365000
_diffrn_orient_matrix_UB_33 0.1348078000
_diffrn_radiation_monochromator mirror
_diffrn_radiation_probe x-ray
_diffrn_radiation_type 'Cu K\a'
_diffrn_radiation_wavelength 1.54184
_diffrn_reflns_av_R_equivalents 0.0294
_diffrn_reflns_av_unetI/netI 0.0214
_diffrn_reflns_Laue_measured_fraction_full 0.999
_diffrn_reflns_Laue_measured_fraction_max 0.951
_diffrn_reflns_limit_h_max 8
_diffrn_reflns_limit_h_min -8
_diffrn_reflns_limit_k_max 11
_diffrn_reflns_limit_k_min -11
_diffrn_reflns_limit_l_max 12
_diffrn_reflns_limit_l_min -9
_diffrn_reflns_number 8710
_diffrn_reflns_point_group_measured_fraction_full 0.999
_diffrn_reflns_point_group_measured_fraction_max 0.951
_diffrn_reflns_theta_full 67.684
_diffrn_reflns_theta_max 74.953
_diffrn_reflns_theta_min 4.713
_diffrn_source 'micro-focus sealed X-ray tube'
_diffrn_source_type 'PhotonJet (Cu) X-ray Source'
_exptl_absorpt_coefficient_mu 4.766
_exptl_absorpt_correction_T_max 1.00000
_exptl_absorpt_correction_T_min 0.82297
_exptl_absorpt_correction_type multi-scan
_exptl_absorpt_process_details
;
CrysAlisPro 1.171.41.76a (Rigaku Oxford Diffraction, 2020)
Empirical absorption correction using spherical harmonics,
implemented in SCALE3 ABSPACK scaling algorithm.
;
_exptl_crystal_colour yellow
_exptl_crystal_colour_primary yellow
_exptl_crystal_density_diffrn 1.733
_exptl_crystal_description irregular
_exptl_crystal_F_000 300
_exptl_crystal_size_max 0.77
_exptl_crystal_size_mid 0.166
_exptl_crystal_size_min 0.06
_refine_diff_density_max 0.850
_refine_diff_density_min -0.482
_refine_diff_density_rms 0.074
_refine_ls_extinction_method none
_refine_ls_goodness_of_fit_ref 1.069
_refine_ls_hydrogen_treatment constr
_refine_ls_matrix_type full
_refine_ls_number_parameters 163
_refine_ls_number_reflns 2274
_refine_ls_number_restraints 0
_refine_ls_restrained_S_all 1.069
_refine_ls_R_factor_all 0.0246
_refine_ls_R_factor_gt 0.0244
_refine_ls_shift/su_max 0.002
_refine_ls_shift/su_mean 0.000
_refine_ls_structure_factor_coef Fsqd
_refine_ls_weighting_details 'w=1/[\s^2^(Fo^2^)+(0.0345P)^2^+0.5745P] where P=(Fo^2^+2Fc^2^)/3'
_refine_ls_weighting_scheme calc
_refine_ls_wR_factor_gt 0.0646
_refine_ls_wR_factor_ref 0.0648
_reflns_Friedel_coverage 0.000
_reflns_number_gt 2241
_reflns_number_total 2274
_reflns_threshold_expression 'I > 2\s(I)'
_cod_data_source_file d1ob01133b2.cif
_cod_data_source_block 4act-Br
_cod_depositor_comments 'Adding full bibliography for 7158173--7158183.cif.'
_cod_database_code 7158183
_shelx_shelxl_version_number 2018/3
_chemical_oxdiff_formula 'C13 H8 Br N3 O'
_shelx_space_group_comment
;
The symmetry employed for this shelxl refinement is uniquely defined
by the following loop, which should always be used as a source of
symmetry information in preference to the above space-group names.
They are only intended as comments.
;
_reflns_odcompleteness_completeness 99.95
_reflns_odcompleteness_iscentric 1
_reflns_odcompleteness_theta 66.97
_olex2_refinement_description
;
1. Fixed Uiso
 At 1.2 times of:
  All C(H) groups, All N(H) groups
2.a Aromatic/amide H refined with riding coordinates:
 N10(H10), C5(H5), C18(H18), C6(H6), C17(H17), C14(H14), C15(H15), C3(H3)
;
_olex2_submission_special_instructions 'No special instructions were received'
_oxdiff_exptl_absorpt_empirical_details
;
Empirical correction (ABSPACK) includes:
- Absorption correction using spherical harmonics
- Frame scaling
;
_oxdiff_exptl_absorpt_empirical_full_max 1.358
_oxdiff_exptl_absorpt_empirical_full_min 0.735

loop_
_space_group_symop_operation_xyz
'x, y, z'
'-x, -y, -z'

loop_
_atom_site_label
_atom_site_type_symbol
_atom_site_fract_x
_atom_site_fract_y
_atom_site_fract_z
_atom_site_U_iso_or_equiv
_atom_site_adp_type
_atom_site_occupancy
_atom_site_site_symmetry_order
_atom_site_calc_flag
_atom_site_refinement_flags_posn
_atom_site_refinement_flags_adp
_atom_site_refinement_flags_occupancy
_atom_site_disorder_assembly
_atom_site_disorder_group
Br9 Br 1.10451(3) 0.22100(2) 0.99377(2) 0.01994(9) Uani 1 1 d . . . . .
O12 O -0.0952(2) 0.47274(17) 0.62915(15) 0.0197(3) Uani 1 1 d . . . . .
N2 N 0.2509(3) 0.1161(2) 0.60909(18) 0.0174(3) Uani 1 1 d . . . . .
N10 N -0.0047(2) 0.22493(19) 0.54686(17) 0.0163(3) Uani 1 1 d . . . . .
H10 H -0.049974 0.128093 0.488995 0.020 Uiso 1 1 calc R U . . .
N16 N -0.5568(3) 0.1852(2) 0.17134(18) 0.0191(4) Uani 1 1 d . . . . .
C13 C -0.2705(3) 0.2755(2) 0.4108(2) 0.0148(4) Uani 1 1 d . . . . .
C5 C 0.4545(3) 0.4090(2) 0.8084(2) 0.0171(4) Uani 1 1 d . . . . .
H5 H 0.522056 0.506772 0.875208 0.021 Uiso 1 1 calc R U . . .
C4 C 0.5410(3) 0.2721(2) 0.7806(2) 0.0171(4) Uani 1 1 d . . . . .
C11 C -0.1163(3) 0.3362(2) 0.5410(2) 0.0149(4) Uani 1 1 d . . . . .
C7 C 0.7298(3) 0.2698(2) 0.8520(2) 0.0192(4) Uani 1 1 d . . . . .
C18 C -0.4626(3) 0.3131(2) 0.4248(2) 0.0172(4) Uani 1 1 d . . . . .
H18 H -0.498475 0.369481 0.514052 0.021 Uiso 1 1 calc R U . . .
C6 C 0.2691(3) 0.3991(2) 0.7367(2) 0.0162(4) Uani 1 1 d . . . . .
H6 H 0.209169 0.488851 0.755043 0.019 Uiso 1 1 calc R U . . .
C1 C 0.1741(3) 0.2499(2) 0.6356(2) 0.0151(4) Uani 1 1 d . . . . .
C17 C -0.5997(3) 0.2649(2) 0.3027(2) 0.0198(4) Uani 1 1 d . . . . .
H17 H -0.728512 0.289334 0.312842 0.024 Uiso 1 1 calc R U . . .
C14 C -0.2246(3) 0.1902(2) 0.2753(2) 0.0161(4) Uani 1 1 d . . . . .
H14 H -0.098265 0.161322 0.262446 0.019 Uiso 1 1 calc R U . . .
C15 C -0.3710(3) 0.1488(2) 0.1592(2) 0.0177(4) Uani 1 1 d . . . . .
H15 H -0.338843 0.093117 0.068609 0.021 Uiso 1 1 calc R U . . .
C3 C 0.4302(3) 0.1286(2) 0.6796(2) 0.0183(4) Uani 1 1 d . . . . .
H3 H 0.485002 0.036404 0.660499 0.022 Uiso 1 1 calc R U . . .
C8 C 0.8819(3) 0.2537(3) 0.9077(2) 0.0205(4) Uani 1 1 d . . . . .

loop_
_atom_site_aniso_label
_atom_site_aniso_U_11
_atom_site_aniso_U_22
_atom_site_aniso_U_33
_atom_site_aniso_U_23
_atom_site_aniso_U_13
_atom_site_aniso_U_12
Br9 0.01448(13) 0.02597(14) 0.02039(13) 0.01176(9) -0.00297(8) 0.00170(9)
O12 0.0193(7) 0.0168(7) 0.0189(7) 0.0034(6) -0.0034(5) 0.0039(6)
N2 0.0156(8) 0.0154(8) 0.0200(8) 0.0074(6) -0.0037(6) 0.0004(6)
N10 0.0157(8) 0.0127(8) 0.0169(8) 0.0042(6) -0.0065(6) -0.0001(6)
N16 0.0158(8) 0.0205(8) 0.0199(8) 0.0083(7) -0.0039(6) 0.0019(7)
C13 0.0144(9) 0.0132(8) 0.0171(9) 0.0077(7) -0.0025(7) 0.0002(7)
C5 0.0171(10) 0.0180(9) 0.0138(8) 0.0066(7) -0.0034(7) -0.0031(8)
C4 0.0137(9) 0.0213(10) 0.0171(9) 0.0107(8) -0.0024(7) -0.0009(8)
C11 0.0126(9) 0.0172(9) 0.0146(9) 0.0070(7) -0.0014(7) 0.0004(7)
C7 0.0171(10) 0.0220(10) 0.0184(9) 0.0098(8) -0.0016(8) -0.0007(8)
C18 0.0174(10) 0.0173(9) 0.0171(9) 0.0069(7) 0.0013(7) 0.0036(8)
C6 0.0186(10) 0.0157(9) 0.0142(9) 0.0069(7) -0.0006(7) 0.0012(7)
C1 0.0138(9) 0.0169(9) 0.0149(9) 0.0079(7) -0.0025(7) 0.0006(7)
C17 0.0143(10) 0.0201(10) 0.0247(10) 0.0089(8) -0.0005(8) 0.0039(8)
C14 0.0125(9) 0.0166(9) 0.0193(9) 0.0080(7) -0.0012(7) 0.0017(7)
C15 0.0177(10) 0.0177(9) 0.0162(9) 0.0059(7) -0.0004(7) 0.0016(8)
C3 0.0159(10) 0.0177(9) 0.0221(10) 0.0098(8) -0.0022(7) 0.0018(8)
C8 0.0175(10) 0.0250(10) 0.0192(10) 0.0109(8) -0.0019(8) 0.0001(8)

loop_
_atom_type_symbol
_atom_type_description
_atom_type_scat_dispersion_real
_atom_type_scat_dispersion_imag
_atom_type_scat_source
C C 0.0181 0.0091 'International Tables Vol C Tables 4.2.6.8 and 6.1.1.4'
H H 0.0000 0.0000 'International Tables Vol C Tables 4.2.6.8 and 6.1.1.4'
Br Br -0.6763 1.2805 'International Tables Vol C Tables 4.2.6.8 and 6.1.1.4'
N N 0.0311 0.0180 'International Tables Vol C Tables 4.2.6.8 and 6.1.1.4'
O O 0.0492 0.0322 'International Tables Vol C Tables 4.2.6.8 and 6.1.1.4'

loop_
_geom_angle_atom_site_label_1
_geom_angle_atom_site_label_2
_geom_angle_atom_site_label_3
_geom_angle
_geom_angle_site_symmetry_1
_geom_angle_site_symmetry_3
_geom_angle_publ_flag
C3 N2 C1 117.71(17) . . ?
C11 N10 H10 116.1 . . ?
C11 N10 C1 127.77(17) . . ?
C1 N10 H10 116.1 . . ?
C17 N16 C15 117.24(17) . . ?
C18 C13 C11 119.15(17) . . ?
C14 C13 C11 122.22(17) . . ?
C14 C13 C18 118.52(18) . . ?
C4 C5 H5 119.9 . . ?
C6 C5 H5 119.9 . . ?
C6 C5 C4 120.16(18) . . ?
C5 C4 C7 124.16(19) . . ?
C3 C4 C5 116.92(18) . . ?
C3 C4 C7 118.89(19) . . ?
O12 C11 N10 125.11(17) . . ?
O12 C11 C13 121.52(17) . . ?
N10 C11 C13 113.36(16) . . ?
C8 C7 C4 174.2(2) . . ?
C13 C18 H18 120.7 . . ?
C17 C18 C13 118.60(18) . . ?
C17 C18 H18 120.7 . . ?
C5 C6 H6 121.0 . . ?
C5 C6 C1 117.95(18) . . ?
C1 C6 H6 121.0 . . ?
N2 C1 N10 112.67(17) . . ?
N2 C1 C6 123.24(18) . . ?
N10 C1 C6 124.02(18) . . ?
N16 C17 C18 123.61(19) . . ?
N16 C17 H17 118.2 . . ?
C18 C17 H17 118.2 . . ?
C13 C14 H14 120.6 . . ?
C15 C14 C13 118.71(18) . . ?
C15 C14 H14 120.6 . . ?
N16 C15 C14 123.30(18) . . ?
N16 C15 H15 118.4 . . ?
C14 C15 H15 118.4 . . ?
N2 C3 C4 123.99(19) . . ?
N2 C3 H3 118.0 . . ?
C4 C3 H3 118.0 . . ?
C7 C8 Br9 177.0(2) . . ?

loop_
_geom_bond_atom_site_label_1
_geom_bond_atom_site_label_2
_geom_bond_distance
_geom_bond_site_symmetry_2
_geom_bond_publ_flag
Br9 C8 1.809(2) . ?
O12 C11 1.219(2) . ?
N2 C1 1.341(3) . ?
N2 C3 1.335(3) . ?
N10 H10 0.8600 . ?
N10 C11 1.369(2) . ?
N10 C1 1.398(2) . ?
N16 C17 1.337(3) . ?
N16 C15 1.343(3) . ?
C13 C11 1.504(3) . ?
C13 C18 1.389(3) . ?
C13 C14 1.389(3) . ?
C5 H5 0.9300 . ?
C5 C4 1.401(3) . ?
C5 C6 1.381(3) . ?
C4 C7 1.433(3) . ?
C4 C3 1.401(3) . ?
C7 C8 1.196(3) . ?
C18 H18 0.9300 . ?
C18 C17 1.388(3) . ?
C6 H6 0.9300 . ?
C6 C1 1.400(3) . ?
C17 H17 0.9300 . ?
C14 H14 0.9300 . ?
C14 C15 1.389(3) . ?
C15 H15 0.9300 . ?
C3 H3 0.9300 . ?

loop_
_geom_torsion_atom_site_label_1
_geom_torsion_atom_site_label_2
_geom_torsion_atom_site_label_3
_geom_torsion_atom_site_label_4
_geom_torsion
_geom_torsion_site_symmetry_1
_geom_torsion_site_symmetry_2
_geom_torsion_site_symmetry_3
_geom_torsion_site_symmetry_4
_geom_torsion_publ_flag
C13 C18 C17 N16 -0.8(3) . . . . ?
C13 C14 C15 N16 -0.9(3) . . . . ?
C5 C4 C3 N2 0.6(3) . . . . ?
C5 C6 C1 N2 2.4(3) . . . . ?
C5 C6 C1 N10 -174.25(18) . . . . ?
C4 C5 C6 C1 -0.8(3) . . . . ?
C11 N10 C1 N2 -176.68(18) . . . . ?
C11 N10 C1 C6 0.3(3) . . . . ?
C11 C13 C18 C17 176.01(18) . . . . ?
C11 C13 C14 C15 -175.10(18) . . . . ?
C7 C4 C3 N2 178.44(19) . . . . ?
C18 C13 C11 O12 -43.5(3) . . . . ?
C18 C13 C11 N10 137.57(19) . . . . ?
C18 C13 C14 C15 1.2(3) . . . . ?
C6 C5 C4 C7 -178.32(18) . . . . ?
C6 C5 C4 C3 -0.6(3) . . . . ?
C1 N2 C3 C4 0.9(3) . . . . ?
C1 N10 C11 O12 -12.8(3) . . . . ?
C1 N10 C11 C13 166.08(18) . . . . ?
C17 N16 C15 C14 -0.2(3) . . . . ?
C14 C13 C11 O12 132.8(2) . . . . ?
C14 C13 C11 N10 -46.1(3) . . . . ?
C14 C13 C18 C17 -0.4(3) . . . . ?
C15 N16 C17 C18 1.1(3) . . . . ?
C3 N2 C1 N10 174.57(17) . . . . ?
C3 N2 C1 C6 -2.5(3) . . . . ?
